data_1535419
loop_
_publ_author_name
'Hochrein, O.'
'Kniep, R.'
'Kohout, M.'
'Schnelle, W.'

_publ_section_title
;
 Li4 Sr2 (Cr2 N6): ein Hexanitridodichromat(V)
;
_journal_name_full 'Zeitschrift fuer Anorganische und Allgemeine Chemie'
_journal_page_first 2738
_journal_page_last 2743
_journal_volume 628
_journal_year 2002
_chemical_formula_sum 'Cr2 Li4 N6 Sr2'
_chemical_name_systematic 'Li4 Sr2 (Cr2 N6)'
_space_group_IT_number 61
_symmetry_space_group_name_Hall '-P 2ac 2ab'
_symmetry_space_group_name_H-M 'P b c a'
_cell_angle_alpha 90
_cell_angle_beta 90
_cell_angle_gamma 90
_cell_formula_units_Z 4
_cell_length_a 9.14
_cell_length_b 7.3541
_cell_length_c 10.5355
_cell_volume 708.159
_citation_journal_id_ASTM ZAACAB
_cod_data_source_file Hochrein_ZAACAB_2002_469.cif
_cod_data_source_block Cr2Li4N6Sr2
_cod_original_cell_volume 708.1592
_cod_database_code 1535419

loop_
_symmetry_equiv_pos_as_xyz
x,y,z
-x+1/2,-y,z+1/2
x+1/2,-y+1/2,-z
-x,y+1/2,-z+1/2
-x,-y,-z
x-1/2,y,-z-1/2
-x-1/2,y-1/2,z
x,-y-1/2,z-1/2

loop_
_atom_site_label
_atom_site_type_symbol
_atom_site_fract_x
_atom_site_fract_y
_atom_site_fract_z
_atom_site_occupancy
_atom_site_U_iso_or_equiv
N2 N-3 -0.2168 0.0778 0.3444 1 0.0
Cr2 Cr+5 -0.04778 0.10639 0.41751 1 0.0
Sr1 Sr+2 0.30787 0.0856 0.41831 1 0.0
N3 N-3 0.0491 0.2946 0.375 1 0.0
N1 N-3 -0.0682 0.1022 0.5967 1 0.0
Li2 Li+1 0.1198 0.2885 0.1837 1 0.0
Li1 Li+1 -0.1181 0.0961 0.7799 1 0.0
